data_1520262
loop_
_publ_author_name
'Areias, L. R. P.'
'Ruivo, E. F. P.'
'Gon\,calves, L. M.'
'Duarte, M. T.'
'Andr\'e, V.'
'Moreira, R.'
'Lucas, S. D.'
'Guedes, R. C.'

_publ_section_title
;
 A unified approach toward the rational design of selective low nanomolar
 human neutrophil elastase inhibitors
;
_journal_issue 64
_journal_name_full 'RSC Advances'
_journal_page_first 51717
_journal_page_last 51721
_journal_paper_doi 10.1039/C5RA07783D
_journal_volume 5
_journal_year 2015
_chemical_formula_sum 'C14 H18 N2 O4 S'
_chemical_formula_weight 310.36
_chemical_name_systematic
;
 ?
;
_space_group_IT_number 19
_symmetry_cell_setting orthorhombic
_symmetry_space_group_name_Hall 'P 2ac 2ab'
_symmetry_space_group_name_H-M 'P 21 21 21'
_atom_sites_solution_hydrogens geom
_atom_sites_solution_primary direct
_atom_sites_solution_secondary difmap
_audit_creation_method SHELXL-97
_audit_update_record
;
2014-09-03 deposited with the CCDC.
2015-06-01 downloaded from the CCDC.
;
_cell_angle_alpha 90.00
_cell_angle_beta 90.00
_cell_angle_gamma 90.00
_cell_formula_units_Z 4
_cell_length_a 6.702(3)
_cell_length_b 11.902(6)
_cell_length_c 18.892(4)
_cell_measurement_reflns_used 5265
_cell_measurement_temperature 150(2)
_cell_measurement_theta_max 32.22
_cell_measurement_theta_min 2.02
_cell_volume 1507.0(11)
_computing_cell_refinement 'BRUKER SMART (Bruker, 2005)'
_computing_data_collection 'BRUKER APEX2 (Bruker, 2005)'
_computing_data_reduction 'BRUKER SAINT (Bruker, 2005)'
_computing_molecular_graphics 'ORTEP 3.2 (Farrugia, 1997) and Mercury 3.0'
_computing_structure_refinement 'SHELXL-97 (Sheldrick, 2008)'
_computing_structure_solution 'SIR 97 (Altomare et al, 1999)'
_diffrn_ambient_temperature 150(2)
_diffrn_measured_fraction_theta_full 1.000
_diffrn_measured_fraction_theta_max 1.000
_diffrn_measurement_device_type 'Bruker APEX-II CCD area detector'
_diffrn_measurement_method 'phi and omega scans'
_diffrn_radiation_monochromator graphite
_diffrn_radiation_source 'fine-focus sealed tube'
_diffrn_radiation_type MoK\a
_diffrn_radiation_wavelength 0.71069
_diffrn_reflns_av_R_equivalents 0.0621
_diffrn_reflns_av_sigmaI/netI 0.0616
_diffrn_reflns_limit_h_max 10
_diffrn_reflns_limit_h_min -8
_diffrn_reflns_limit_k_max 16
_diffrn_reflns_limit_k_min -17
_diffrn_reflns_limit_l_max 23
_diffrn_reflns_limit_l_min -28
_diffrn_reflns_number 19864
_diffrn_reflns_theta_full 32.22
_diffrn_reflns_theta_max 32.22
_diffrn_reflns_theta_min 2.02
_exptl_absorpt_coefficient_mu 0.232
_exptl_absorpt_correction_type none
_exptl_crystal_colour colourless
_exptl_crystal_density_diffrn 1.368
_exptl_crystal_density_meas ?
_exptl_crystal_density_method 'not measured'
_exptl_crystal_description Block
_exptl_crystal_F_000 656
_exptl_crystal_size_max 0.2
_exptl_crystal_size_mid 0.1
_exptl_crystal_size_min 0.01
_refine_diff_density_max 0.300
_refine_diff_density_min -0.329
_refine_diff_density_rms 0.057
_refine_ls_abs_structure_details 'Flack H D (1983), Acta Cryst. A39, 876-881'
_refine_ls_abs_structure_Flack -0.04(6)
_refine_ls_extinction_method none
_refine_ls_goodness_of_fit_ref 1.038
_refine_ls_hydrogen_treatment mixed
_refine_ls_matrix_type full
_refine_ls_number_parameters 194
_refine_ls_number_reflns 5262
_refine_ls_number_restraints 0
_refine_ls_restrained_S_all 1.038
_refine_ls_R_factor_all 0.0554
_refine_ls_R_factor_gt 0.0416
_refine_ls_shift/su_max 0.000
_refine_ls_shift/su_mean 0.000
_refine_ls_structure_factor_coef Fsqd
_refine_ls_weighting_details 'calc w=1/[\s^2^(Fo^2^)+(0.0427P)^2^+0.1076P] where P=(Fo^2^+2Fc^2^)/3'
_refine_ls_weighting_scheme calc
_refine_ls_wR_factor_gt 0.0948
_refine_ls_wR_factor_ref 0.1007
_reflns_number_gt 4357
_reflns_number_total 5262
_reflns_threshold_expression >2\s(I)
_cod_data_source_file c5ra07783d2.cif
_cod_data_source_block compound2
_cod_depositor_comments
;
The following automatic conversions were performed:

'_symmetry_cell_setting' value 'Orthorhombic' changed to
'orthorhombic' according to
/usr/data/users/saulius/crontab/automatic-downloads/rss-feeds/RSC/lib/dictionaries/cif_core.dic
dictionary named 'cif_core.dic' version 2.4.2 from 2011-04-26.

'_exptl_crystal_density_meas' value 'not measured' was changed to '?'
- the value is perceived as not measured.

Automatic conversion script
Id: cif_fix_values 3271 2015-04-21 07:52:19Z andrius 
;
_cod_original_sg_symbol_H-M P212121
_cod_database_code 1520262

loop_
_symmetry_equiv_pos_as_xyz
'x, y, z'
'-x+1/2, -y, z+1/2'
'x+1/2, -y+1/2, -z'
'-x, y+1/2, -z+1/2'

loop_
_atom_site_label
_atom_site_type_symbol
_atom_site_fract_x
_atom_site_fract_y
_atom_site_fract_z
_atom_site_U_iso_or_equiv
_atom_site_adp_type
_atom_site_occupancy
_atom_site_symmetry_multiplicity
_atom_site_calc_flag
_atom_site_refinement_flags
S1 S 0.82783(6) 0.87717(3) 0.07858(2) 0.01620(8) Uani 1 1 d .
O1 O 0.76540(19) 0.88978(11) 0.15056(6) 0.0242(3) Uani 1 1 d .
O2 O 0.69146(17) 0.89073(10) 0.02079(6) 0.0199(2) Uani 1 1 d .
O3 O 1.38131(18) 0.75196(10) 0.08805(7) 0.0211(3) Uani 1 1 d .
N1 N 0.9077(2) 0.74482(11) 0.07015(8) 0.0160(3) Uani 1 1 d .
O4 O 0.87298(19) 0.61513(12) 0.21248(7) 0.0294(3) Uani 1 1 d .
N2 N 1.0455(2) 0.71014(12) 0.12040(7) 0.0165(3) Uani 1 1 d .
C4 C 1.3612(3) 1.10594(14) 0.04182(10) 0.0227(3) Uani 1 1 d .
C11 C 1.3482(3) 0.53460(15) 0.19537(10) 0.0255(4) Uani 1 1 d .
H9A H 1.3332 0.5001 0.2416 0.031 Uiso 1 1 calc R
H9B H 1.4898 0.5453 0.1871 0.031 Uiso 1 1 calc R
C1 C 1.0344(3) 0.96577(14) 0.06466(9) 0.0179(3) Uani 1 1 d .
C6 C 1.1024(3) 1.03394(15) 0.11910(10) 0.0222(4) Uani 1 1 d .
H11 H 1.0400 1.0331 0.1631 0.027 Uiso 1 1 calc R
C12 C 1.2672(3) 0.45330(16) 0.13925(11) 0.0305(4) Uani 1 1 d .
H12A H 1.3389 0.3836 0.1418 0.046 Uiso 1 1 calc R
H12B H 1.2841 0.4856 0.0931 0.046 Uiso 1 1 calc R
H12C H 1.1280 0.4398 0.1478 0.046 Uiso 1 1 calc R
C2 C 1.1283(3) 0.96596(14) -0.00167(9) 0.0199(3) Uani 1 1 d .
H13 H 1.0827 0.9199 -0.0380 0.024 Uiso 1 1 calc R
C3 C 1.2901(3) 1.03616(15) -0.01186(10) 0.0228(4) Uani 1 1 d .
H14 H 1.3532 1.0369 -0.0557 0.027 Uiso 1 1 calc R
C5 C 1.2656(3) 1.10370(14) 0.10680(10) 0.0261(4) Uani 1 1 d .
H15 H 1.3114 1.1498 0.1431 0.031 Uiso 1 1 calc R
C8 C 1.2557(2) 0.71380(13) 0.12594(8) 0.0162(3) Uani 1 1 d .
C13 C 1.3178(3) 0.71914(16) 0.26054(10) 0.0272(4) Uani 1 1 d .
H17A H 1.2840 0.6788 0.3035 0.033 Uiso 1 1 calc R
H17B H 1.4620 0.7254 0.2586 0.033 Uiso 1 1 calc R
C10 C 1.0196(3) 0.64960(14) 0.18396(9) 0.0189(3) Uani 1 1 d .
C9 C 1.2475(3) 0.64961(14) 0.19683(9) 0.0191(3) Uani 1 1 d .
C7 C 1.5387(3) 1.18141(17) 0.02924(12) 0.0343(5) Uani 1 1 d .
H20A H 1.5848 1.1722 -0.0185 0.051 Uiso 1 1 calc R
H20B H 1.6437 1.1618 0.0615 0.051 Uiso 1 1 calc R
H20C H 1.5004 1.2582 0.0367 0.051 Uiso 1 1 calc R
C14 C 1.2295(4) 0.83701(19) 0.26498(12) 0.0396(5) Uani 1 1 d .
H21A H 1.2814 0.8747 0.3060 0.059 Uiso 1 1 calc R
H21B H 1.0869 0.8320 0.2685 0.059 Uiso 1 1 calc R
H21C H 1.2647 0.8786 0.2233 0.059 Uiso 1 1 calc R
H1N H 0.939(4) 0.729(2) 0.0310(12) 0.036(7) Uiso 1 1 d .

loop_
_atom_site_aniso_label
_atom_site_aniso_U_11
_atom_site_aniso_U_22
_atom_site_aniso_U_33
_atom_site_aniso_U_23
_atom_site_aniso_U_13
_atom_site_aniso_U_12
S1 0.01476(16) 0.01752(17) 0.01632(17) -0.00108(14) 0.00055(14) 0.00015(15)
O1 0.0252(6) 0.0290(7) 0.0184(6) -0.0029(5) 0.0052(5) -0.0009(5)
O2 0.0159(5) 0.0223(6) 0.0215(6) 0.0018(5) -0.0030(4) 0.0014(5)
O3 0.0179(6) 0.0249(6) 0.0204(6) 0.0011(5) 0.0018(5) -0.0049(4)
N1 0.0175(6) 0.0183(6) 0.0123(6) -0.0002(5) -0.0021(5) -0.0001(5)
O4 0.0220(6) 0.0390(7) 0.0271(7) 0.0137(6) 0.0036(5) -0.0049(6)
N2 0.0148(6) 0.0194(7) 0.0154(7) 0.0025(5) -0.0003(5) -0.0004(5)
C4 0.0182(8) 0.0160(8) 0.0339(9) 0.0006(6) -0.0021(7) -0.0010(6)
C11 0.0242(9) 0.0269(9) 0.0255(9) 0.0074(7) -0.0024(7) 0.0024(7)
C1 0.0175(7) 0.0159(7) 0.0202(8) -0.0001(5) -0.0013(6) 0.0000(6)
C6 0.0250(9) 0.0218(8) 0.0199(8) -0.0048(6) -0.0012(7) -0.0012(7)
C12 0.0300(10) 0.0224(9) 0.0392(11) 0.0047(8) 0.0022(9) 0.0001(8)
C2 0.0197(8) 0.0208(8) 0.0191(8) -0.0011(6) -0.0001(6) 0.0003(6)
C3 0.0200(9) 0.0233(8) 0.0250(9) 0.0011(6) 0.0027(7) 0.0000(6)
C5 0.0279(9) 0.0219(9) 0.0285(9) -0.0043(7) -0.0047(7) -0.0058(7)
C8 0.0160(7) 0.0170(7) 0.0156(7) -0.0002(5) -0.0017(6) -0.0004(6)
C13 0.0274(9) 0.0362(10) 0.0180(8) -0.0005(7) -0.0054(8) -0.0030(9)
C10 0.0183(8) 0.0202(8) 0.0181(8) 0.0029(6) 0.0000(6) -0.0004(6)
C9 0.0160(7) 0.0243(8) 0.0170(8) 0.0052(6) -0.0013(6) -0.0017(6)
C7 0.0287(10) 0.0280(10) 0.0463(13) -0.0028(9) 0.0029(10) -0.0111(8)
C14 0.0401(13) 0.0446(13) 0.0341(12) -0.0161(9) -0.0077(10) 0.0047(10)

loop_
_atom_type_symbol
_atom_type_description
_atom_type_scat_dispersion_real
_atom_type_scat_dispersion_imag
_atom_type_scat_source
C C 0.0033 0.0016 'International Tables Vol C Tables 4.2.6.8 and 6.1.1.4'
H H 0.0000 0.0000 'International Tables Vol C Tables 4.2.6.8 and 6.1.1.4'
N N 0.0061 0.0033 'International Tables Vol C Tables 4.2.6.8 and 6.1.1.4'
O O 0.0106 0.0060 'International Tables Vol C Tables 4.2.6.8 and 6.1.1.4'
S S 0.1246 0.1234 'International Tables Vol C Tables 4.2.6.8 and 6.1.1.4'

loop_
_geom_angle_atom_site_label_1
_geom_angle_atom_site_label_2
_geom_angle_atom_site_label_3
_geom_angle
O1 S1 O2 121.72(8)
O1 S1 N1 106.45(8)
O2 S1 N1 103.77(7)
O1 S1 C1 108.00(8)
O2 S1 C1 108.69(8)
N1 S1 C1 107.36(8)
N2 N1 S1 115.37(11)
N1 N2 C10 130.74(14)
N1 N2 C8 134.83(14)
C10 N2 C8 94.31(13)
C5 C4 C3 118.34(16)
C5 C4 C7 121.04(17)
C3 C4 C7 120.62(17)
C9 C11 C12 114.94(15)
C6 C1 C2 120.97(16)
C6 C1 S1 119.87(13)
C2 C1 S1 119.16(13)
C1 C6 C5 118.87(17)
C3 C2 C1 118.51(16)
C2 C3 C4 121.78(17)
C4 C5 C6 121.52(16)
O3 C8 N2 132.05(16)
O3 C8 C9 137.16(16)
N2 C8 C9 90.78(13)
C14 C13 C9 114.84(16)
O4 C10 N2 131.36(16)
O4 C10 C9 137.92(16)
N2 C10 C9 90.71(13)
C11 C9 C13 111.22(15)
C11 C9 C8 114.38(14)
C13 C9 C8 113.75(15)
C11 C9 C10 115.70(15)
C13 C9 C10 115.25(15)
C8 C9 C10 84.18(12)

loop_
_geom_bond_atom_site_label_1
_geom_bond_atom_site_label_2
_geom_bond_distance
S1 O1 1.4308(13)
S1 O2 1.4328(12)
S1 N1 1.6714(16)
S1 C1 1.7602(18)
O3 C8 1.1948(19)
N1 N2 1.3871(19)
O4 C10 1.194(2)
N2 C10 1.411(2)
N2 C8 1.413(2)
C4 C5 1.385(3)
C4 C3 1.395(2)
C4 C7 1.509(3)
C11 C9 1.526(3)
C11 C12 1.535(3)
C1 C6 1.387(2)
C1 C2 1.402(2)
C6 C5 1.393(3)
C2 C3 1.382(2)
C8 C9 1.543(2)
C13 C14 1.525(3)
C13 C9 1.535(2)
C10 C9 1.546(3)
